data_2239541
loop_
_publ_author_name
'Yennawar, Hemant P.'
'Singh, Harnoor'
'Silverberg, Lee J.'

_publ_section_title
;
 2,3-Diphenyl-2,3-dihydro-4<i>H</i>-pyrido[3,2-<i>e</i>][1,3]thiazin-4-one
;
_journal_coeditor_code ZS2297
_journal_issue 6
_journal_name_full 'Acta Crystallographica Section E'
_journal_page_first o638
_journal_paper_doi 10.1107/S1600536814009714
_journal_volume 70
_journal_year 2014
_chemical_formula_iupac 'C19 H14 N2 O S'
_chemical_formula_moiety 'C19 H14 N2 O S'
_chemical_formula_sum 'C19 H14 N2 O S'
_chemical_formula_weight 318.38
_chemical_melting_point 407.5
_chemical_melting_point_gt 507
_chemical_melting_point_lt 508
_chemical_name_systematic
;
2,3-Diphenyl-2,3-dihydro-4<i>H</i>-pyrido[3,2-<i>e</i>][1,3]thiazin-4-one
;
_space_group_IT_number 2
_symmetry_cell_setting triclinic
_symmetry_space_group_name_Hall '-P 1'
_symmetry_space_group_name_H-M 'P -1'
_atom_sites_solution_hydrogens geom
_atom_sites_solution_primary direct
_atom_sites_solution_secondary difmap
_audit_creation_method SHELXL-97
_cell_angle_alpha 80.320(11)
_cell_angle_beta 63.737(10)
_cell_angle_gamma 78.591(12)
_cell_formula_units_Z 2
_cell_length_a 9.069(7)
_cell_length_b 9.772(7)
_cell_length_c 10.150(7)
_cell_measurement_reflns_used 4119
_cell_measurement_temperature 298(2)
_cell_measurement_theta_max 28.238
_cell_measurement_theta_min 2.246
_cell_volume 787.4(10)
_computing_cell_refinement 'SAINT (Bruker, 2001)'
_computing_data_collection 'SMART (Bruker, 2001)'
_computing_data_reduction 'SAINT (Bruker, 2001)'
_computing_molecular_graphics '<i>XSHELL</i> (Bruker, 2001)'
_computing_publication_material 'ORTEP-3 for Windows (Farrugia, 2012)'
_computing_structure_refinement 'SHELXL97 (Sheldrick, 2008)'
_computing_structure_solution 'SHELXS97 (Sheldrick, 2008)'
_diffrn_ambient_temperature 298(2)
_diffrn_detector_area_resol_mean 8.34
_diffrn_measured_fraction_theta_full 0.976
_diffrn_measured_fraction_theta_max 0.976
_diffrn_measurement_device_type 'Bruker SMART APEX CCD'
_diffrn_measurement_method '\f and \w scans'
_diffrn_radiation_monochromator graphite
_diffrn_radiation_source 'fine-focus sealed tube'
_diffrn_radiation_type MoK\a
_diffrn_radiation_wavelength 0.71073
_diffrn_reflns_av_R_equivalents 0.0130
_diffrn_reflns_av_sigmaI/netI 0.0199
_diffrn_reflns_limit_h_max 12
_diffrn_reflns_limit_h_min -12
_diffrn_reflns_limit_k_max 11
_diffrn_reflns_limit_k_min -12
_diffrn_reflns_limit_l_max 13
_diffrn_reflns_limit_l_min -13
_diffrn_reflns_number 7363
_diffrn_reflns_theta_full 28.26
_diffrn_reflns_theta_max 28.26
_diffrn_reflns_theta_min 2.14
_exptl_absorpt_coefficient_mu 0.211
_exptl_absorpt_correction_T_max 0.9590
_exptl_absorpt_correction_T_min 0.9413
_exptl_absorpt_correction_type multi-scan
_exptl_absorpt_process_details '(SADABS; Sheldrick, 2004)'
_exptl_crystal_colour colourless
_exptl_crystal_density_diffrn 1.343
_exptl_crystal_density_method 'not measured'
_exptl_crystal_description block
_exptl_crystal_F_000 332
_exptl_crystal_size_max 0.29
_exptl_crystal_size_mid 0.23
_exptl_crystal_size_min 0.20
_refine_diff_density_max 0.338
_refine_diff_density_min -0.280
_refine_ls_extinction_method none
_refine_ls_goodness_of_fit_ref 1.054
_refine_ls_hydrogen_treatment noref
_refine_ls_matrix_type full
_refine_ls_number_parameters 208
_refine_ls_number_reflns 3795
_refine_ls_number_restraints 0
_refine_ls_restrained_S_all 1.054
_refine_ls_R_factor_all 0.0453
_refine_ls_R_factor_gt 0.0407
_refine_ls_shift/su_max 0.002
_refine_ls_shift/su_mean 0.000
_refine_ls_structure_factor_coef Fsqd
_refine_ls_weighting_details 'calc w=1/[\s^2^(Fo^2^)+(0.0559P)^2^+0.1486P] where P=(Fo^2^+2Fc^2^)/3'
_refine_ls_weighting_scheme calc
_refine_ls_wR_factor_gt 0.1099
_refine_ls_wR_factor_ref 0.1138
_reflns_number_gt 3322
_reflns_number_total 3795
_reflns_threshold_expression I>2\s(I)
_cod_data_source_file zs2297sup1.cif
_cod_data_source_block I
_cod_database_code 2239541
_cod_database_fobs_code 2239541

loop_
_symmetry_equiv_pos_as_xyz
'x, y, z'
'-x, -y, -z'

loop_
_atom_site_type_symbol
_atom_site_label
_atom_site_fract_x
_atom_site_fract_y
_atom_site_fract_z
_atom_site_U_iso_or_equiv
_atom_site_adp_type
_atom_site_calc_flag
_atom_site_refinement_flags
_atom_site_occupancy
_atom_site_symmetry_multiplicity
C C1 0.19222(17) 0.19834(14) 0.51794(14) 0.0451(3) Uani d . 1 1
C C2 0.01727(17) 0.24186(15) 0.62281(14) 0.0467(3) Uani d . 1 1
C C3 -0.1009(2) 0.1554(2) 0.65325(17) 0.0602(4) Uani d . 1 1
H H3 -0.0686 0.0659 0.6213 0.072 Uiso calc R 1 1
C C4 -0.2667(2) 0.2042(3) 0.7316(2) 0.0766(6) Uani d . 1 1
H H4 -0.3480 0.1474 0.7561 0.092 Uiso calc R 1 1
C C5 -0.3088(2) 0.3386(3) 0.7723(2) 0.0799(6) Uani d . 1 1
H H5 -0.4211 0.3726 0.8197 0.096 Uiso calc R 1 1
C C6 -0.03959(18) 0.37357(16) 0.67724(15) 0.0498(3) Uani d . 1 1
C C7 0.27666(16) 0.35802(14) 0.62977(14) 0.0430(3) Uani d . 1 1
H H7 0.3722 0.4092 0.5913 0.052 Uiso calc R 1 1
C C8 0.26430(15) 0.28466(13) 0.77829(13) 0.0412(3) Uani d . 1 1
C C9 0.2928(2) 0.14162(16) 0.80549(17) 0.0562(4) Uani d . 1 1
H H9 0.3126 0.0841 0.7334 0.067 Uiso calc R 1 1
C C10 0.2920(3) 0.08234(19) 0.9406(2) 0.0701(5) Uani d . 1 1
H H10 0.3106 -0.0146 0.9582 0.084 Uiso calc R 1 1
C C11 0.2641(2) 0.1654(2) 1.04781(18) 0.0660(4) Uani d . 1 1
H H11 0.2652 0.1252 1.1372 0.079 Uiso calc R 1 1
C C12 0.2347(2) 0.3081(2) 1.02200(17) 0.0620(4) Uani d . 1 1
H H12 0.2153 0.3650 1.0944 0.074 Uiso calc R 1 1
C C13 0.23370(18) 0.36766(16) 0.88894(16) 0.0526(3) Uani d . 1 1
H H13 0.2123 0.4646 0.8730 0.063 Uiso calc R 1 1
C C14 0.47645(16) 0.24896(14) 0.40084(14) 0.0435(3) Uani d . 1 1
C C15 0.4999(2) 0.29060(18) 0.25726(16) 0.0576(4) Uani d . 1 1
H H15 0.4095 0.3254 0.2351 0.069 Uiso calc R 1 1
C C16 0.6598(2) 0.2800(2) 0.14615(18) 0.0723(5) Uani d . 1 1
H H16 0.6762 0.3074 0.0489 0.087 Uiso calc R 1 1
C C17 0.7934(2) 0.23006(19) 0.1770(2) 0.0689(5) Uani d . 1 1
H H17 0.9002 0.2233 0.1013 0.083 Uiso calc R 1 1
C C18 0.7697(2) 0.1902(2) 0.3191(2) 0.0736(5) Uani d . 1 1
H H18 0.8609 0.1576 0.3406 0.088 Uiso calc R 1 1
C C19 0.6115(2) 0.1978(2) 0.43170(19) 0.0666(4) Uani d . 1 1
H H19 0.5963 0.1684 0.5283 0.080 Uiso calc R 1 1
N N1 0.31171(14) 0.26429(12) 0.51779(12) 0.0452(3) Uani d . 1 1
N N2 -0.19949(17) 0.42352(18) 0.74849(15) 0.0673(4) Uani d . 1 1
O O1 0.22485(14) 0.11017(12) 0.43317(12) 0.0589(3) Uani d . 1 1
S S1 0.09809(5) 0.49046(4) 0.64714(4) 0.05549(13) Uani d . 1 1

loop_
_atom_site_aniso_label
_atom_site_aniso_U_11
_atom_site_aniso_U_22
_atom_site_aniso_U_33
_atom_site_aniso_U_12
_atom_site_aniso_U_13
_atom_site_aniso_U_23
C1 0.0498(7) 0.0485(7) 0.0426(6) -0.0085(5) -0.0234(6) -0.0060(5)
C2 0.0463(7) 0.0579(8) 0.0415(6) -0.0094(6) -0.0234(5) -0.0029(5)
C3 0.0595(9) 0.0792(11) 0.0528(8) -0.0234(8) -0.0304(7) 0.0010(7)
C4 0.0540(9) 0.1285(18) 0.0571(9) -0.0349(10) -0.0282(8) 0.0058(10)
C5 0.0447(9) 0.1375(19) 0.0563(9) -0.0019(10) -0.0224(7) -0.0157(11)
C6 0.0488(7) 0.0625(8) 0.0417(6) -0.0003(6) -0.0251(6) -0.0056(6)
C7 0.0435(6) 0.0461(7) 0.0435(6) -0.0081(5) -0.0189(5) -0.0109(5)
C8 0.0369(6) 0.0487(7) 0.0423(6) -0.0065(5) -0.0177(5) -0.0118(5)
C9 0.0744(10) 0.0499(8) 0.0532(8) -0.0098(7) -0.0323(7) -0.0109(6)
C10 0.0976(13) 0.0576(9) 0.0649(10) -0.0148(9) -0.0447(10) 0.0030(8)
C11 0.0705(10) 0.0854(12) 0.0470(8) -0.0160(9) -0.0290(7) -0.0011(8)
C12 0.0624(9) 0.0820(11) 0.0492(8) -0.0037(8) -0.0266(7) -0.0246(8)
C13 0.0561(8) 0.0541(8) 0.0553(8) -0.0011(6) -0.0282(7) -0.0200(6)
C14 0.0448(7) 0.0458(6) 0.0415(6) -0.0055(5) -0.0183(5) -0.0090(5)
C15 0.0584(9) 0.0695(9) 0.0472(7) -0.0113(7) -0.0256(7) 0.0002(7)
C16 0.0765(11) 0.0902(13) 0.0435(8) -0.0266(10) -0.0146(8) -0.0020(8)
C17 0.0527(9) 0.0664(10) 0.0707(11) -0.0141(7) -0.0042(8) -0.0190(8)
C18 0.0475(8) 0.0818(12) 0.0854(13) 0.0007(8) -0.0265(8) -0.0082(10)
C19 0.0529(9) 0.0902(12) 0.0555(9) -0.0032(8) -0.0271(7) 0.0001(8)
N1 0.0431(6) 0.0556(6) 0.0402(5) -0.0071(5) -0.0172(4) -0.0136(5)
N2 0.0490(7) 0.0977(11) 0.0548(7) 0.0103(7) -0.0262(6) -0.0176(7)
O1 0.0654(6) 0.0604(6) 0.0578(6) -0.0134(5) -0.0254(5) -0.0196(5)
S1 0.0646(2) 0.0454(2) 0.0607(2) 0.00138(16) -0.03260(19) -0.00882(15)

loop_
_atom_type_symbol
_atom_type_description
_atom_type_scat_dispersion_real
_atom_type_scat_dispersion_imag
_atom_type_scat_source
C C 0.0033 0.0016 'International Tables Vol C Tables 4.2.6.8 and 6.1.1.4'
H H 0.0000 0.0000 'International Tables Vol C Tables 4.2.6.8 and 6.1.1.4'
N N 0.0061 0.0033 'International Tables Vol C Tables 4.2.6.8 and 6.1.1.4'
O O 0.0106 0.0060 'International Tables Vol C Tables 4.2.6.8 and 6.1.1.4'
S S 0.1246 0.1234 'International Tables Vol C Tables 4.2.6.8 and 6.1.1.4'

loop_
_geom_angle_atom_site_label_1
_geom_angle_atom_site_label_2
_geom_angle_atom_site_label_3
_geom_angle
O1 C1 N1 122.08(13)
O1 C1 C2 120.66(12)
N1 C1 C2 117.23(12)
C3 C2 C6 117.43(14)
C3 C2 C1 118.63(14)
C6 C2 C1 123.37(13)
C4 C3 C2 119.06(18)
C4 C3 H3 120.5
C2 C3 H3 120.5
C5 C4 C3 118.40(17)
C5 C4 H4 120.8
C3 C4 H4 120.8
N2 C5 C4 124.37(17)
N2 C5 H5 117.8
C4 C5 H5 117.8
N2 C6 C2 123.93(15)
N2 C6 S1 114.61(13)
C2 C6 S1 121.38(12)
N1 C7 C8 115.03(12)
N1 C7 S1 111.09(9)
C8 C7 S1 112.49(9)
N1 C7 H7 105.8
C8 C7 H7 105.8
S1 C7 H7 105.8
C9 C8 C13 118.39(13)
C9 C8 C7 123.51(11)
C13 C8 C7 117.95(13)
C8 C9 C10 120.29(13)
C8 C9 H9 119.9
C10 C9 H9 119.9
C11 C10 C9 120.73(17)
C11 C10 H10 119.6
C9 C10 H10 119.6
C12 C11 C10 119.39(15)
C12 C11 H11 120.3
C10 C11 H11 120.3
C11 C12 C13 120.27(14)
C11 C12 H12 119.9
C13 C12 H12 119.9
C12 C13 C8 120.93(15)
C12 C13 H13 119.5
C8 C13 H13 119.5
C19 C14 C15 119.68(14)
C19 C14 N1 120.54(13)
C15 C14 N1 119.74(13)
C14 C15 C16 119.18(15)
C14 C15 H15 120.4
C16 C15 H15 120.4
C17 C16 C15 121.06(17)
C17 C16 H16 119.5
C15 C16 H16 119.5
C18 C17 C16 119.54(16)
C18 C17 H17 120.2
C16 C17 H17 120.2
C17 C18 C19 120.59(17)
C17 C18 H18 119.7
C19 C18 H18 119.7
C14 C19 C18 119.94(16)
C14 C19 H19 120.0
C18 C19 H19 120.0
C1 N1 C14 120.09(11)
C1 N1 C7 122.27(11)
C14 N1 C7 117.56(11)
C5 N2 C6 116.65(17)
C6 S1 C7 96.48(9)

loop_
_geom_bond_atom_site_label_1
_geom_bond_atom_site_label_2
_geom_bond_distance
C1 O1 1.2220(17)
C1 N1 1.3653(18)
C1 C2 1.491(2)
C2 C3 1.391(2)
C2 C6 1.397(2)
C3 C4 1.381(3)
C3 H3 0.9300
C4 C5 1.373(3)
C4 H4 0.9300
C5 N2 1.333(3)
C5 H5 0.9300
C6 N2 1.332(2)
C6 S1 1.7511(18)
C7 N1 1.4654(17)
C7 C8 1.522(2)
C7 S1 1.8230(17)
C7 H7 0.9800
C8 C9 1.374(2)
C8 C13 1.3921(19)
C9 C10 1.393(2)
C9 H9 0.9300
C10 C11 1.371(3)
C10 H10 0.9300
C11 C12 1.369(3)
C11 H11 0.9300
C12 C13 1.381(2)
C12 H12 0.9300
C13 H13 0.9300
C14 C19 1.376(2)
C14 C15 1.377(2)
C14 N1 1.4371(18)
C15 C16 1.385(2)
C15 H15 0.9300
C16 C17 1.362(3)
C16 H16 0.9300
C17 C18 1.359(3)
C17 H17 0.9300
C18 C19 1.380(3)
C18 H18 0.9300
C19 H19 0.9300

loop_
_geom_torsion_atom_site_label_1
_geom_torsion_atom_site_label_2
_geom_torsion_atom_site_label_3
_geom_torsion_atom_site_label_4
_geom_torsion
O1 C1 C2 C3 18.1(2)
N1 C1 C2 C3 -164.00(12)
O1 C1 C2 C6 -152.95(14)
N1 C1 C2 C6 24.91(19)
C6 C2 C3 C4 1.5(2)
C1 C2 C3 C4 -170.08(13)
C2 C3 C4 C5 2.1(2)
C3 C4 C5 N2 -3.9(3)
C3 C2 C6 N2 -4.0(2)
C1 C2 C6 N2 167.17(13)
C3 C2 C6 S1 179.39(10)
C1 C2 C6 S1 -9.42(18)
N1 C7 C8 C9 3.60(18)
S1 C7 C8 C9 132.15(13)
N1 C7 C8 C13 179.04(11)
S1 C7 C8 C13 -52.41(14)
C13 C8 C9 C10 -0.5(2)
C7 C8 C9 C10 174.93(15)
C8 C9 C10 C11 -0.5(3)
C9 C10 C11 C12 0.8(3)
C10 C11 C12 C13 -0.2(3)
C11 C12 C13 C8 -0.8(2)
C9 C8 C13 C12 1.1(2)
C7 C8 C13 C12 -174.57(13)
C19 C14 C15 C16 0.1(2)
N1 C14 C15 C16 177.69(14)
C14 C15 C16 C17 -0.4(3)
C15 C16 C17 C18 -0.1(3)
C16 C17 C18 C19 1.1(3)
C15 C14 C19 C18 0.8(3)
N1 C14 C19 C18 -176.76(16)
C17 C18 C19 C14 -1.4(3)
O1 C1 N1 C14 10.5(2)
C2 C1 N1 C14 -167.36(11)
O1 C1 N1 C7 -172.88(13)
C2 C1 N1 C7 9.29(18)
C19 C14 N1 C1 -122.82(16)
C15 C14 N1 C1 59.58(19)
C19 C14 N1 C7 60.37(19)
C15 C14 N1 C7 -117.22(15)
C8 C7 N1 C1 77.79(15)
S1 C7 N1 C1 -51.45(16)
C8 C7 N1 C14 -105.48(13)
S1 C7 N1 C14 125.27(11)
C4 C5 N2 C6 1.6(3)
C2 C6 N2 C5 2.5(2)
S1 C6 N2 C5 179.27(12)
N2 C6 S1 C7 156.14(11)
C2 C6 S1 C7 -26.97(12)
N1 C7 S1 C6 53.86(10)
C8 C7 S1 C6 -76.72(10)
